data_7718479
loop_
_publ_author_name
'Rehfu&#xdf;, Wiebke G'
'Kalytta-Mewes, Andreas'
'Kraft, Maryana'
'Nguyen, Binh Minh'
'Br&#xfc;tting, Wolfgang'
'Volkmer, Dirk'

_publ_section_title
;
 Synthesis, electronic and photophysical investigations of
 ruthenium(II)-centred heterometallic Kuratowski complexes which feature
 redox-active metal centres.
;
_journal_issue 17
_journal_name_full 'Dalton transactions (Cambridge, England : 2003)'
_journal_page_first 6910
_journal_page_last 6921
_journal_paper_doi 10.1039/d5dt00088b
_journal_volume 54
_journal_year 2025
_chemical_formula_sum 'C108 H136 B4 Co4 N42 Ru'
_chemical_formula_weight 2402.61
_space_group_crystal_system tetragonal
_space_group_IT_number 114
_space_group_name_Hall 'P -4 2n'
_space_group_name_H-M_alt 'P -4 21 c'
_atom_sites_solution_hydrogens geom
_audit_creation_method SHELXL-2018/3
_audit_update_record
;
2024-11-13 deposited with the CCDC.	2025-04-02 downloaded from the CCDC.
;
_cell_angle_alpha 90
_cell_angle_beta 90
_cell_angle_gamma 90
_cell_formula_units_Z 2
_cell_length_a 17.2138(4)
_cell_length_b 17.2138(4)
_cell_length_c 19.0412(6)
_cell_measurement_reflns_used 6006
_cell_measurement_temperature 150(2)
_cell_measurement_theta_max 24.82
_cell_measurement_theta_min 2.44
_cell_volume 5642.2(3)
_computing_cell_refinement 'SAINT V8.40A'
_computing_structure_refinement 'SHELXL-2018/3 (Sheldrick, 2018)'
_computing_structure_solution 'SHELXT 2014/5 (Sheldrick, 2014)'
_diffrn_ambient_temperature 150(2)
_diffrn_measured_fraction_theta_full 0.998
_diffrn_measured_fraction_theta_max 0.998
_diffrn_measurement_device_type 'Bruker D8 Venture APEX 3'
_diffrn_radiation_type MoK\a
_diffrn_radiation_wavelength 0.71073
_diffrn_reflns_av_R_equivalents 0.0856
_diffrn_reflns_av_unetI/netI 0.0515
_diffrn_reflns_Laue_measured_fraction_full 0.998
_diffrn_reflns_Laue_measured_fraction_max 0.998
_diffrn_reflns_limit_h_max 21
_diffrn_reflns_limit_h_min -21
_diffrn_reflns_limit_k_max 21
_diffrn_reflns_limit_k_min -21
_diffrn_reflns_limit_l_max 23
_diffrn_reflns_limit_l_min -23
_diffrn_reflns_number 37142
_diffrn_reflns_point_group_measured_fraction_full 0.999
_diffrn_reflns_point_group_measured_fraction_max 0.999
_diffrn_reflns_theta_full 25.242
_diffrn_reflns_theta_max 26.379
_diffrn_reflns_theta_min 2.445
_diffrn_source 'fine-focus sealed tube'
_exptl_absorpt_coefficient_mu 0.775
_exptl_absorpt_correction_T_max 0.7454
_exptl_absorpt_correction_T_min 0.6235
_exptl_absorpt_correction_type multi-scan
_exptl_absorpt_process_details SADABS-2016/2
_exptl_crystal_colour yellow
_exptl_crystal_density_diffrn 1.414
_exptl_crystal_description needle
_exptl_crystal_F_000 2500
_exptl_crystal_size_max 0.11
_exptl_crystal_size_mid 0.03
_exptl_crystal_size_min 0.02
_refine_diff_density_max 0.406
_refine_diff_density_min -0.320
_refine_diff_density_rms 0.061
_refine_ls_abs_structure_details
;
 Flack x determined using 1697 quotients [(I+)-(I-)]/[(I+)+(I-)]
 (Parsons, Flack and Wagner, Acta Cryst. B69 (2013) 249-259).
;
_refine_ls_abs_structure_Flack 0.009(12)
_refine_ls_extinction_method none
_refine_ls_goodness_of_fit_ref 1.056
_refine_ls_hydrogen_treatment constr
_refine_ls_matrix_type full
_refine_ls_number_parameters 368
_refine_ls_number_reflns 5773
_refine_ls_number_restraints 0
_refine_ls_restrained_S_all 1.056
_refine_ls_R_factor_all 0.0695
_refine_ls_R_factor_gt 0.0472
_refine_ls_shift/su_max 0.001
_refine_ls_shift/su_mean 0.000
_refine_ls_structure_factor_coef Fsqd
_refine_ls_weighting_details 'w=1/[\s^2^(Fo^2^)+(0.0564P)^2^+1.7441P] where P=(Fo^2^+2Fc^2^)/3'
_refine_ls_weighting_scheme calc
_refine_ls_wR_factor_gt 0.1055
_refine_ls_wR_factor_ref 0.1152
_reflns_Friedel_coverage 0.818
_reflns_Friedel_fraction_full 1.000
_reflns_Friedel_fraction_max 0.999
_reflns_number_gt 4569
_reflns_number_total 5773
_reflns_threshold_expression 'I > 2\s(I)'
_cod_data_source_file d5dt00088b2.cif
_cod_data_source_block mo_BDE022_0m_a
_cod_depositor_comments 'Adding full bibliography for 7718478--7718482.cif.'
_cod_database_code 7718479
_shelx_shelxl_version_number 2018/3
_shelx_space_group_comment
;
The symmetry employed for this shelxl refinement is uniquely defined
by the following loop, which should always be used as a source of
symmetry information in preference to the above space-group names.
They are only intended as comments.
;

loop_
_space_group_symop_operation_xyz
'x, y, z'
'-x, -y, z'
'y, -x, -z'
'-y, x, -z'
'-x+1/2, y+1/2, -z+1/2'
'x+1/2, -y+1/2, -z+1/2'
'-y+1/2, -x+1/2, z+1/2'
'y+1/2, x+1/2, z+1/2'

loop_
_atom_site_label
_atom_site_type_symbol
_atom_site_fract_x
_atom_site_fract_y
_atom_site_fract_z
_atom_site_U_iso_or_equiv
_atom_site_adp_type
_atom_site_occupancy
_atom_site_site_symmetry_order
_atom_site_calc_flag
_atom_site_refinement_flags_posn
_atom_site_refinement_flags_adp
_atom_site_refinement_flags_occupancy
_atom_site_disorder_assembly
_atom_site_disorder_group
Ru1 Ru 0.500000 0.500000 0.500000 0.0317(2) Uani 1 4 d S T P . .
Co1 Co 0.67913(5) 0.51455(5) 0.61461(4) 0.0396(2) Uani 1 1 d . . . . .
N1 N 0.5727(3) 0.6580(3) 0.4604(3) 0.0385(12) Uani 1 1 d . . . . .
N2 N 0.5795(3) 0.5942(3) 0.5002(3) 0.0349(10) Uani 1 1 d . . . . .
N3 N 0.6428(3) 0.5970(3) 0.5395(3) 0.0371(12) Uani 1 1 d . . . . .
N4 N 0.500000 0.500000 0.6099(3) 0.0356(13) Uani 1 2 d S T P . .
N5 N 0.5644(3) 0.5029(4) 0.6489(2) 0.0406(11) Uani 1 1 d . . . . .
N6 N 0.8003(3) 0.5272(3) 0.5900(3) 0.0523(15) Uani 1 1 d . . . . .
N7 N 0.8470(4) 0.5470(4) 0.6461(3) 0.0608(17) Uani 1 1 d . . . . .
N8 N 0.6976(4) 0.6063(4) 0.6917(3) 0.0520(15) Uani 1 1 d . . . . .
N9 N 0.7547(4) 0.5951(4) 0.7393(3) 0.0676(19) Uani 1 1 d . . . . .
N10 N 0.7216(4) 0.4331(4) 0.6921(3) 0.0550(16) Uani 1 1 d . . . . .
N11 N 0.7847(4) 0.4553(5) 0.7317(4) 0.0669(19) Uani 1 1 d . . . . .
C1 C 0.6787(4) 0.6657(3) 0.5270(3) 0.0365(14) Uani 1 1 d . . . . .
C2 C 0.6334(4) 0.7042(4) 0.4762(3) 0.0372(14) Uani 1 1 d . . . . .
C3 C 0.6559(4) 0.7790(4) 0.4529(3) 0.0473(16) Uani 1 1 d . . . . .
H3 H 0.626043 0.805686 0.418598 0.057 Uiso 1 1 calc R U . . .
C4 C 0.7215(4) 0.8127(4) 0.4807(3) 0.0507(17) Uani 1 1 d . . . . .
C5 C 0.7681(4) 0.7712(4) 0.5311(4) 0.0504(16) Uani 1 1 d . . . . .
C6 C 0.7468(4) 0.6997(4) 0.5548(4) 0.0480(16) Uani 1 1 d . . . . .
H6 H 0.776933 0.673370 0.589153 0.058 Uiso 1 1 calc R U . . .
C7 C 0.8423(5) 0.8070(5) 0.5573(5) 0.069(2) Uani 1 1 d . . . . .
H7A H 0.877508 0.815861 0.517648 0.103 Uiso 1 1 calc R U . . .
H7B H 0.866990 0.771930 0.591106 0.103 Uiso 1 1 calc R U . . .
H7C H 0.830727 0.856680 0.580205 0.103 Uiso 1 1 calc R U . . .
C8 C 0.7448(5) 0.8935(5) 0.4590(5) 0.070(2) Uani 1 1 d . . . . .
H8A H 0.710925 0.911316 0.420933 0.106 Uiso 1 1 calc R U . . .
H8B H 0.798853 0.893110 0.442710 0.106 Uiso 1 1 calc R U . . .
H8C H 0.739934 0.928645 0.499231 0.106 Uiso 1 1 calc R U . . .
C9 C 0.5400(3) 0.5018(5) 0.7173(3) 0.0422(13) Uani 1 1 d . . . . .
C10 C 0.5821(4) 0.5049(5) 0.7813(3) 0.0483(15) Uani 1 1 d . . . . .
H10 H 0.637163 0.508007 0.781663 0.058 Uiso 1 1 calc R U . . .
C11 C 0.5404(4) 0.5032(5) 0.8430(3) 0.0441(14) Uani 1 1 d . . . . .
C12 C 0.5842(4) 0.5102(5) 0.9109(3) 0.0548(18) Uani 1 1 d . . . . .
H12A H 0.639981 0.513129 0.901229 0.082 Uiso 1 1 calc R U . . .
H12B H 0.573477 0.464602 0.940274 0.082 Uiso 1 1 calc R U . . .
H12C H 0.567557 0.557242 0.935676 0.082 Uiso 1 1 calc R U . . .
C13 C 0.6286(6) 0.3225(6) 0.6899(5) 0.086(3) Uani 1 1 d . . . . .
H13A H 0.585090 0.358702 0.684708 0.128 Uiso 1 1 calc R U . . .
H13B H 0.614070 0.280870 0.722477 0.128 Uiso 1 1 calc R U . . .
H13C H 0.641480 0.300038 0.644059 0.128 Uiso 1 1 calc R U . . .
C14 C 0.6975(5) 0.3648(6) 0.7180(5) 0.072(3) Uani 1 1 d . . . . .
C15 C 0.7437(6) 0.3446(6) 0.7748(5) 0.084(3) Uani 1 1 d . . . . .
H15 H 0.738034 0.299354 0.802888 0.101 Uiso 1 1 calc R U . . .
C16 C 0.7982(6) 0.4005(6) 0.7832(4) 0.079(3) Uani 1 1 d . . . . .
C17 C 0.8624(7) 0.4094(9) 0.8357(6) 0.131(5) Uani 1 1 d . . . . .
H17A H 0.900853 0.368135 0.828746 0.196 Uiso 1 1 calc R U . . .
H17B H 0.841019 0.405840 0.883298 0.196 Uiso 1 1 calc R U . . .
H17C H 0.887400 0.460121 0.829469 0.196 Uiso 1 1 calc R U . . .
C18 C 0.8094(5) 0.5252(4) 0.4607(3) 0.059(2) Uani 1 1 d . . . . .
H18A H 0.775908 0.568556 0.446541 0.089 Uiso 1 1 calc R U . . .
H18B H 0.778832 0.477194 0.461869 0.089 Uiso 1 1 calc R U . . .
H18C H 0.851892 0.519636 0.426810 0.089 Uiso 1 1 calc R U . . .
C19 C 0.8421(5) 0.5409(5) 0.5319(4) 0.0565(19) Uani 1 1 d . . . . .
C20 C 0.9148(5) 0.5691(6) 0.5502(5) 0.078(3) Uani 1 1 d . . . . .
H20 H 0.955432 0.583527 0.519033 0.094 Uiso 1 1 calc R U . . .
C21 C 0.9165(5) 0.5722(5) 0.6235(5) 0.071(2) Uani 1 1 d . . . . .
C22 C 0.9797(6) 0.6026(8) 0.6717(5) 0.115(4) Uani 1 1 d . . . . .
H22A H 0.997638 0.560598 0.702443 0.172 Uiso 1 1 calc R U . . .
H22B H 0.958912 0.645086 0.700367 0.172 Uiso 1 1 calc R U . . .
H22C H 1.023241 0.621712 0.643489 0.172 Uiso 1 1 calc R U . . .
C23 C 0.5801(5) 0.6927(6) 0.6830(5) 0.077(3) Uani 1 1 d . . . . .
H23A H 0.595117 0.738084 0.654958 0.116 Uiso 1 1 calc R U . . .
H23B H 0.541152 0.708190 0.717833 0.116 Uiso 1 1 calc R U . . .
H23C H 0.558107 0.652861 0.652054 0.116 Uiso 1 1 calc R U . . .
C24 C 0.6505(5) 0.6606(5) 0.7199(4) 0.064(2) Uani 1 1 d . . . . .
C25 C 0.6788(6) 0.6830(6) 0.7859(5) 0.081(3) Uani 1 1 d . . . . .
H25 H 0.656952 0.720820 0.816476 0.097 Uiso 1 1 calc R U . . .
C26 C 0.7439(6) 0.6396(6) 0.7975(5) 0.078(3) Uani 1 1 d . . . . .
C27 C 0.7965(7) 0.6329(8) 0.8602(5) 0.116(4) Uani 1 1 d . . . . .
H27A H 0.784182 0.585291 0.886076 0.173 Uiso 1 1 calc R U . . .
H27B H 0.788900 0.677986 0.890890 0.173 Uiso 1 1 calc R U . . .
H27C H 0.850667 0.631171 0.844473 0.173 Uiso 1 1 calc R U . . .
B1 B 0.8180(6) 0.5337(7) 0.7230(5) 0.070(3) Uani 1 1 d . . . . .
H1 H 0.866848 0.541110 0.759639 0.084 Uiso 1 1 calc R U . . .

loop_
_atom_site_aniso_label
_atom_site_aniso_U_11
_atom_site_aniso_U_22
_atom_site_aniso_U_33
_atom_site_aniso_U_23
_atom_site_aniso_U_13
_atom_site_aniso_U_12
Ru1 0.0402(3) 0.0402(3) 0.0148(3) 0.000 0.000 0.000
Co1 0.0456(5) 0.0511(5) 0.0222(3) 0.0005(4) -0.0031(3) -0.0017(4)
N1 0.049(3) 0.044(3) 0.023(2) 0.004(2) 0.007(2) 0.002(3)
N2 0.036(3) 0.047(3) 0.0211(18) -0.002(2) 0.005(2) 0.002(2)
N3 0.043(3) 0.046(3) 0.023(3) -0.004(2) 0.000(2) -0.001(2)
N4 0.048(4) 0.042(4) 0.017(2) 0.000 0.000 0.002(4)
N5 0.047(3) 0.058(3) 0.0172(18) -0.006(3) -0.0005(19) -0.001(3)
N6 0.053(3) 0.064(4) 0.040(3) 0.006(3) -0.003(3) -0.001(3)
N7 0.052(4) 0.083(5) 0.048(3) 0.004(3) -0.006(3) -0.004(3)
N8 0.061(4) 0.059(4) 0.036(3) -0.004(3) -0.011(3) -0.001(3)
N9 0.067(4) 0.089(5) 0.047(4) -0.011(4) -0.011(3) 0.001(4)
N10 0.061(4) 0.068(4) 0.036(3) 0.003(3) 0.000(3) 0.008(3)
N11 0.062(4) 0.095(5) 0.044(4) 0.008(4) -0.006(3) 0.006(4)
C1 0.046(3) 0.039(3) 0.024(2) -0.004(2) 0.003(2) -0.001(3)
C2 0.039(3) 0.048(4) 0.024(3) 0.003(2) 0.005(2) -0.001(3)
C3 0.050(4) 0.054(4) 0.039(3) 0.007(3) 0.002(3) -0.001(3)
C4 0.056(4) 0.050(4) 0.046(4) 0.000(3) 0.006(3) -0.005(4)
C5 0.050(4) 0.050(4) 0.050(4) -0.012(3) 0.010(3) -0.009(3)
C6 0.056(4) 0.050(4) 0.038(3) -0.004(3) 0.003(3) 0.002(3)
C7 0.075(5) 0.069(5) 0.062(5) -0.002(4) -0.001(4) -0.016(5)
C8 0.079(6) 0.054(5) 0.079(6) 0.007(4) -0.001(5) -0.017(4)
C9 0.053(3) 0.056(3) 0.019(2) 0.005(4) 0.005(2) -0.001(4)
C10 0.055(4) 0.068(4) 0.021(2) -0.002(4) -0.004(2) -0.002(4)
C11 0.061(3) 0.052(3) 0.019(2) 0.000(4) -0.002(2) -0.001(4)
C12 0.074(5) 0.069(5) 0.021(3) -0.003(3) -0.001(3) -0.001(4)
C13 0.114(8) 0.070(6) 0.073(6) 0.026(5) -0.010(6) -0.015(6)
C14 0.080(6) 0.083(6) 0.053(5) 0.027(5) 0.006(4) 0.007(5)
C15 0.104(8) 0.096(7) 0.052(5) 0.034(5) 0.009(5) 0.012(6)
C16 0.089(7) 0.101(7) 0.046(5) 0.021(5) -0.010(4) 0.021(6)
C17 0.111(9) 0.195(14) 0.086(8) 0.049(9) -0.040(7) 0.027(9)
C18 0.077(5) 0.058(5) 0.042(4) 0.008(3) 0.017(4) -0.001(4)
C19 0.058(5) 0.064(5) 0.048(4) 0.012(3) 0.010(4) -0.001(4)
C20 0.066(6) 0.099(7) 0.069(6) 0.026(5) 0.020(5) 0.001(5)
C21 0.060(5) 0.090(6) 0.064(5) 0.006(5) -0.003(4) -0.010(4)
C22 0.081(8) 0.179(12) 0.084(7) 0.003(8) -0.016(6) -0.033(8)
C23 0.078(6) 0.081(6) 0.074(6) -0.018(5) -0.006(5) 0.014(5)
C24 0.070(5) 0.072(6) 0.048(4) -0.009(4) -0.008(4) -0.009(5)
C25 0.098(7) 0.080(6) 0.066(6) -0.019(5) -0.010(5) 0.006(6)
C26 0.091(7) 0.093(7) 0.049(5) -0.021(5) -0.015(5) -0.015(6)
C27 0.131(10) 0.155(11) 0.060(6) -0.025(6) -0.038(6) -0.007(9)
B1 0.070(6) 0.098(8) 0.042(5) 0.006(5) -0.009(5) 0.004(6)

loop_
_atom_type_symbol
_atom_type_description
_atom_type_scat_dispersion_real
_atom_type_scat_dispersion_imag
_atom_type_scat_source
C C 0.0033 0.0016 'International Tables Vol C Tables 4.2.6.8 and 6.1.1.4'
H H 0.0000 0.0000 'International Tables Vol C Tables 4.2.6.8 and 6.1.1.4'
B B 0.0013 0.0007 'International Tables Vol C Tables 4.2.6.8 and 6.1.1.4'
Co Co 0.3494 0.9721 'International Tables Vol C Tables 4.2.6.8 and 6.1.1.4'
N N 0.0061 0.0033 'International Tables Vol C Tables 4.2.6.8 and 6.1.1.4'
Ru Ru -1.2594 0.8363 'International Tables Vol C Tables 4.2.6.8 and 6.1.1.4'

loop_
_geom_angle_atom_site_label_1
_geom_angle_atom_site_label_2
_geom_angle_atom_site_label_3
_geom_angle
_geom_angle_site_symmetry_1
_geom_angle_site_symmetry_3
_geom_angle_publ_flag
N4 Ru1 N4 180.0 . 3_566 ?
N4 Ru1 N2 89.91(17) . . ?
N4 Ru1 N2 90.09(17) 3_566 . ?
N4 Ru1 N2 89.91(17) . 2_665 ?
N4 Ru1 N2 90.09(17) 3_566 2_665 ?
N2 Ru1 N2 179.8(3) . 2_665 ?
N4 Ru1 N2 90.09(16) . 3_566 ?
N4 Ru1 N2 89.91(16) 3_566 3_566 ?
N2 Ru1 N2 90.001(2) . 3_566 ?
N2 Ru1 N2 90.000(1) 2_665 3_566 ?
N4 Ru1 N2 90.09(16) . 4_656 ?
N4 Ru1 N2 89.91(16) 3_566 4_656 ?
N2 Ru1 N2 89.999(1) . 4_656 ?
N2 Ru1 N2 90.000(2) 2_665 4_656 ?
N2 Ru1 N2 179.8(3) 3_566 4_656 ?
N5 Co1 N1 88.9(2) . 3_566 ?
N5 Co1 N3 89.8(2) . . ?
N1 Co1 N3 88.20(18) 3_566 . ?
N5 Co1 N6 174.33(19) . . ?
N1 Co1 N6 95.3(2) 3_566 . ?
N3 Co1 N6 94.1(2) . . ?
N5 Co1 N10 92.5(2) . . ?
N1 Co1 N10 93.4(2) 3_566 . ?
N3 Co1 N10 177.3(2) . . ?
N6 Co1 N10 83.5(2) . . ?
N5 Co1 N8 89.8(2) . . ?
N1 Co1 N8 178.3(2) 3_566 . ?
N3 Co1 N8 90.7(2) . . ?
N6 Co1 N8 86.1(2) . . ?
N10 Co1 N8 87.8(2) . . ?
N2 N1 C2 106.9(5) . . ?
N2 N1 Co1 126.0(4) . 4_656 ?
C2 N1 Co1 127.1(4) . 4_656 ?
N3 N2 N1 111.2(5) . . ?
N3 N2 Ru1 124.0(4) . . ?
N1 N2 Ru1 124.8(4) . . ?
N2 N3 C1 108.0(5) . . ?
N2 N3 Co1 127.1(4) . . ?
C1 N3 Co1 124.8(4) . . ?
N5 N4 N5 112.5(5) 2_665 . ?
N5 N4 Ru1 123.8(2) 2_665 . ?
N5 N4 Ru1 123.8(2) . . ?
N4 N5 C9 105.9(4) . . ?
N4 N5 Co1 127.9(3) . . ?
C9 N5 Co1 126.1(4) . . ?
C19 N6 N7 106.4(6) . . ?
C19 N6 Co1 135.9(5) . . ?
N7 N6 Co1 115.0(4) . . ?
C21 N7 N6 110.6(6) . . ?
C21 N7 B1 129.1(7) . . ?
N6 N7 B1 120.1(6) . . ?
C24 N8 N9 105.6(6) . . ?
C24 N8 Co1 133.1(5) . . ?
N9 N8 Co1 117.0(5) . . ?
N8 N9 C26 111.5(7) . . ?
N8 N9 B1 118.4(6) . . ?
C26 N9 B1 130.0(8) . . ?
C14 N10 N11 106.6(7) . . ?
C14 N10 Co1 135.7(6) . . ?
N11 N10 Co1 117.4(5) . . ?
N10 N11 C16 109.4(7) . . ?
N10 N11 B1 120.0(7) . . ?
C16 N11 B1 129.7(8) . . ?
N3 C1 C2 106.1(6) . . ?
N3 C1 C6 132.4(6) . . ?
C2 C1 C6 121.4(6) . . ?
N1 C2 C1 107.8(5) . . ?
N1 C2 C3 132.8(6) . . ?
C1 C2 C3 119.4(6) . . ?
C4 C3 C2 119.2(7) . . ?
C4 C3 H3 120.4 . . ?
C2 C3 H3 120.4 . . ?
C3 C4 C5 120.3(6) . . ?
C3 C4 C8 120.2(7) . . ?
C5 C4 C8 119.5(6) . . ?
C6 C5 C4 121.3(7) . . ?
C6 C5 C7 119.3(7) . . ?
C4 C5 C7 119.4(7) . . ?
C5 C6 C1 118.3(7) . . ?
C5 C6 H6 120.8 . . ?
C1 C6 H6 120.8 . . ?
C5 C7 H7A 109.5 . . ?
C5 C7 H7B 109.5 . . ?
H7A C7 H7B 109.5 . . ?
C5 C7 H7C 109.5 . . ?
H7A C7 H7C 109.5 . . ?
H7B C7 H7C 109.5 . . ?
C4 C8 H8A 109.5 . . ?
C4 C8 H8B 109.5 . . ?
H8A C8 H8B 109.5 . . ?
C4 C8 H8C 109.5 . . ?
H8A C8 H8C 109.5 . . ?
H8B C8 H8C 109.5 . . ?
N5 C9 C9 107.9(3) . 2_665 ?
N5 C9 C10 131.4(6) . . ?
C9 C9 C10 120.7(3) 2_665 . ?
C11 C10 C9 117.8(6) . . ?
C11 C10 H10 121.1 . . ?
C9 C10 H10 121.1 . . ?
C10 C11 C11 121.4(4) . 2_665 ?
C10 C11 C12 118.1(6) . . ?
C11 C11 C12 120.4(4) 2_665 . ?
C11 C12 H12A 109.5 . . ?
C11 C12 H12B 109.5 . . ?
H12A C12 H12B 109.5 . . ?
C11 C12 H12C 109.5 . . ?
H12A C12 H12C 109.5 . . ?
H12B C12 H12C 109.5 . . ?
C14 C13 H13A 109.5 . . ?
C14 C13 H13B 109.5 . . ?
H13A C13 H13B 109.5 . . ?
C14 C13 H13C 109.5 . . ?
H13A C13 H13C 109.5 . . ?
H13B C13 H13C 109.5 . . ?
N10 C14 C15 109.3(9) . . ?
N10 C14 C13 122.8(8) . . ?
C15 C14 C13 127.8(9) . . ?
C16 C15 C14 108.1(8) . . ?
C16 C15 H15 125.9 . . ?
C14 C15 H15 125.9 . . ?
C15 C16 N11 106.5(8) . . ?
C15 C16 C17 131.5(9) . . ?
N11 C16 C17 122.0(10) . . ?
C16 C17 H17A 109.5 . . ?
C16 C17 H17B 109.5 . . ?
H17A C17 H17B 109.5 . . ?
C16 C17 H17C 109.5 . . ?
H17A C17 H17C 109.5 . . ?
H17B C17 H17C 109.5 . . ?
C19 C18 H18A 109.5 . . ?
C19 C18 H18B 109.5 . . ?
H18A C18 H18B 109.5 . . ?
C19 C18 H18C 109.5 . . ?
H18A C18 H18C 109.5 . . ?
H18B C18 H18C 109.5 . . ?
N6 C19 C20 109.8(7) . . ?
N6 C19 C18 121.0(7) . . ?
C20 C19 C18 129.2(7) . . ?
C19 C20 C21 106.4(7) . . ?
C19 C20 H20 126.8 . . ?
C21 C20 H20 126.8 . . ?
N7 C21 C20 106.8(7) . . ?
N7 C21 C22 123.9(8) . . ?
C20 C21 C22 129.2(8) . . ?
C21 C22 H22A 109.5 . . ?
C21 C22 H22B 109.5 . . ?
H22A C22 H22B 109.5 . . ?
C21 C22 H22C 109.5 . . ?
H22A C22 H22C 109.5 . . ?
H22B C22 H22C 109.5 . . ?
C24 C23 H23A 109.5 . . ?
C24 C23 H23B 109.5 . . ?
H23A C23 H23B 109.5 . . ?
C24 C23 H23C 109.5 . . ?
H23A C23 H23C 109.5 . . ?
H23B C23 H23C 109.5 . . ?
N8 C24 C25 109.8(8) . . ?
N8 C24 C23 123.5(7) . . ?
C25 C24 C23 126.6(9) . . ?
C26 C25 C24 106.2(8) . . ?
C26 C25 H25 126.9 . . ?
C24 C25 H25 126.9 . . ?
N9 C26 C25 106.8(8) . . ?
N9 C26 C27 121.5(10) . . ?
C25 C26 C27 131.7(9) . . ?
C26 C27 H27A 109.5 . . ?
C26 C27 H27B 109.5 . . ?
H27A C27 H27B 109.5 . . ?
C26 C27 H27C 109.5 . . ?
H27A C27 H27C 109.5 . . ?
H27B C27 H27C 109.5 . . ?
N11 B1 N9 109.2(8) . . ?
N11 B1 N7 111.3(8) . . ?
N9 B1 N7 108.1(7) . . ?
N11 B1 H1 109.4 . . ?
N9 B1 H1 109.4 . . ?
N7 B1 H1 109.4 . . ?

loop_
_geom_bond_atom_site_label_1
_geom_bond_atom_site_label_2
_geom_bond_distance
_geom_bond_site_symmetry_2
_geom_bond_publ_flag
Ru1 N4 2.093(5) . ?
Ru1 N4 2.094(5) 3_566 ?
Ru1 N2 2.121(4) . ?
Ru1 N2 2.121(4) 2_665 ?
Ru1 N2 2.121(4) 3_566 ?
Ru1 N2 2.121(4) 4_656 ?
Co1 N5 2.089(5) . ?
Co1 N1 2.104(5) 3_566 ?
Co1 N3 2.109(5) . ?
Co1 N6 2.149(6) . ?
Co1 N10 2.164(6) . ?
Co1 N8 2.180(6) . ?
N1 N2 1.339(7) . ?
N1 C2 1.346(8) . ?
N2 N3 1.323(7) . ?
N3 C1 1.356(8) . ?
N4 N5 1.336(5) 2_665 ?
N4 N5 1.336(5) . ?
N5 C9 1.367(6) . ?
N6 C19 1.341(9) . ?
N6 N7 1.378(8) . ?
N7 C21 1.342(10) . ?
N7 B1 1.566(11) . ?
N8 C24 1.348(10) . ?
N8 N9 1.351(8) . ?
N9 C26 1.360(10) . ?
N9 B1 1.549(13) . ?
N10 C14 1.340(10) . ?
N10 N11 1.376(9) . ?
N11 C16 1.379(10) . ?
N11 B1 1.476(13) . ?
C1 C2 1.409(8) . ?
C1 C6 1.413(9) . ?
C2 C3 1.417(9) . ?
C3 C4 1.375(9) . ?
C3 H3 0.9500 . ?
C4 C5 1.440(10) . ?
C4 C8 1.506(10) . ?
C5 C6 1.361(10) . ?
C5 C7 1.503(10) . ?
C6 H6 0.9500 . ?
C7 H7A 0.9800 . ?
C7 H7B 0.9800 . ?
C7 H7C 0.9800 . ?
C8 H8A 0.9800 . ?
C8 H8B 0.9800 . ?
C8 H8C 0.9800 . ?
C9 C9 1.380(12) 2_665 ?
C9 C10 1.419(7) . ?
C10 C11 1.376(8) . ?
C10 H10 0.9500 . ?
C11 C11 1.394(12) 2_665 ?
C11 C12 1.503(8) . ?
C12 H12A 0.9800 . ?
C12 H12B 0.9800 . ?
C12 H12C 0.9800 . ?
C13 C14 1.491(13) . ?
C13 H13A 0.9800 . ?
C13 H13B 0.9800 . ?
C13 H13C 0.9800 . ?
C14 C15 1.385(13) . ?
C15 C16 1.355(14) . ?
C15 H15 0.9500 . ?
C16 C17 1.498(13) . ?
C17 H17A 0.9800 . ?
C17 H17B 0.9800 . ?
C17 H17C 0.9800 . ?
C18 C19 1.494(10) . ?
C18 H18A 0.9800 . ?
C18 H18B 0.9800 . ?
C18 H18C 0.9800 . ?
C19 C20 1.387(12) . ?
C20 C21 1.398(12) . ?
C20 H20 0.9500 . ?
C21 C22 1.516(12) . ?
C22 H22A 0.9800 . ?
C22 H22B 0.9800 . ?
C22 H22C 0.9800 . ?
C23 C24 1.507(12) . ?
C23 H23A 0.9800 . ?
C23 H23B 0.9800 . ?
C23 H23C 0.9800 . ?
C24 C25 1.402(11) . ?
C25 C26 1.366(13) . ?
C25 H25 0.9500 . ?
C26 C27 1.502(13) . ?
C27 H27A 0.9800 . ?
C27 H27B 0.9800 . ?
C27 H27C 0.9800 . ?
B1 H1 1.1000 . ?
